data_2311899
loop_
_publ_author_name
'Tazi, Mehdi'
'Roisnel, Thierry'
'Mongin, Florence'
'Erb, William'

_publ_section_title
;
 Ferrocenecarboxylic anhydride: identification of a new polymorph.
;
_journal_coeditor_code YF3122
_journal_issue 'Pt 10'
_journal_name_full 'Acta crystallographica. Section C, Structural chemistry'
_journal_page_first 760
_journal_page_last 766
_journal_paper_doi 10.1107/S205322961701124X
_journal_volume 73
_journal_year 2017
_chemical_formula_iupac '[Fe2 (C5 H5)2 (C12 H8 O3)]'
_chemical_formula_moiety 'C22 H18 Fe2 O3'
_chemical_formula_sum 'C22 H18 Fe2 O3'
_chemical_formula_weight 442.06
_chemical_name_systematic
;
Ferrocenecarboxylic anhydride
;
_space_group_crystal_system monoclinic
_space_group_IT_number 9
_space_group_name_Hall 'C -2yc'
_space_group_name_H-M_alt 'C 1 c 1'
_atom_sites_solution_hydrogens geom
_cell_angle_alpha 90
_cell_angle_beta 91.997(3)
_cell_angle_gamma 90
_cell_formula_units_Z 12
_cell_length_a 5.9758(5)
_cell_length_b 36.456(3)
_cell_length_c 24.363(2)
_cell_measurement_reflns_used 9522
_cell_measurement_temperature 150
_cell_measurement_theta_max 27.46
_cell_measurement_theta_min 2.23
_cell_volume 5304.3(8)
_computing_cell_refinement
;
APEX2 (Bruker, 2014)
;
_computing_data_collection
;
APEX2 (Bruker, 2014)
;
_computing_data_reduction
;
APEX2 (Bruker, 2014)
;
_computing_molecular_graphics
;
SXGRAPH (Farrugia, 1999) and Mercury (Macrae <i>et al.</i>,
2008)
;
_computing_publication_material
;
CRYSCALC (T. Roisnel, local program)
;
_computing_structure_refinement
;
SHELXL2016 (Sheldrick, 2015b)
;
_computing_structure_solution
;
SHELXT (Sheldrick, 2015a)
;
_diffrn_ambient_temperature 150
_diffrn_measured_fraction_theta_full 0.994
_diffrn_measured_fraction_theta_max 0.992
_diffrn_measurement_device_type 'Bruker APEXII'
_diffrn_measurement_method 'CCD rotation images, thin slices'
_diffrn_radiation_monochromator graphite
_diffrn_radiation_source 'fine-focus sealed tube'
_diffrn_radiation_type MoK\a
_diffrn_radiation_wavelength 0.71073
_diffrn_reflns_av_R_equivalents 0.0234
_diffrn_reflns_limit_h_max 7
_diffrn_reflns_limit_h_min -6
_diffrn_reflns_limit_k_max 41
_diffrn_reflns_limit_k_min -46
_diffrn_reflns_limit_l_max 31
_diffrn_reflns_limit_l_min -31
_diffrn_reflns_number 16323
_diffrn_reflns_theta_full 25.242
_diffrn_reflns_theta_max 27.485
_diffrn_reflns_theta_min 3.347
_exptl_absorpt_coefficient_mu 1.661
_exptl_absorpt_correction_T_max 0.608
_exptl_absorpt_correction_T_min 0.466
_exptl_absorpt_correction_type multi-scan
_exptl_absorpt_process_details
;
(SADABS; Sheldrick, 2014)
;
_exptl_crystal_colour red
_exptl_crystal_density_diffrn 1.661
_exptl_crystal_description prism
_exptl_crystal_F_000 2712
_exptl_crystal_size_max 0.560
_exptl_crystal_size_mid 0.360
_exptl_crystal_size_min 0.300
_refine_diff_density_max 0.968
_refine_diff_density_min -0.863
_refine_ls_abs_structure_details
;
 Refined as an inversion twin.
;
_refine_ls_abs_structure_Flack 0.21(3)
_refine_ls_extinction_method none
_refine_ls_goodness_of_fit_ref 1.106
_refine_ls_hydrogen_treatment constr
_refine_ls_matrix_type full
_refine_ls_number_parameters 731
_refine_ls_number_reflns 10804
_refine_ls_number_restraints 32
_refine_ls_restrained_S_all 1.106
_refine_ls_R_factor_all 0.0509
_refine_ls_R_factor_gt 0.0490
_refine_ls_shift/su_max 0.004
_refine_ls_shift/su_mean 0.001
_refine_ls_structure_factor_coef Fsqd
_refine_ls_weighting_details 'w=1/[\s^2^(Fo^2^)+(0.0346P)^2^+44.5361P] where P=(Fo^2^+2Fc^2^)/3'
_refine_ls_weighting_scheme calc
_refine_ls_wR_factor_gt 0.1181
_refine_ls_wR_factor_ref 0.1189
_reflns_number_gt 10350
_reflns_number_total 10804
_reflns_threshold_expression >2sigma(I)
_cod_data_source_file yf3122sup1.cif
_cod_data_source_block I
_cod_original_cell_volume 5304.4(8)
_cod_original_sg_symbol_H-M 'C c'
_cod_database_code 2311899

loop_
_space_group_symop_operation_xyz
'x, y, z'
'x, -y, z+1/2'
'x+1/2, y+1/2, z'
'x+1/2, -y+1/2, z+1/2'

loop_
_atom_site_type_symbol
_atom_site_label
_atom_site_fract_x
_atom_site_fract_y
_atom_site_fract_z
_atom_site_U_iso_or_equiv
_atom_site_adp_type
_atom_site_calc_flag
_atom_site_occupancy
Fe Fe1 0.66892(17) 0.25136(3) 0.87909(4) 0.0139(2) Uani d 1
Fe Fe2 0.77528(18) 0.42693(3) 0.87935(4) 0.0148(2) Uani d 1
C C1 0.9175(15) 0.2316(3) 0.9297(3) 0.0214(18) Uani d 1
H H1 1.039804 0.217048 0.918481 0.026 Uiso calc 1
C C2 0.9157(18) 0.2706(3) 0.9328(4) 0.027(2) Uani d 1
H H2 1.035337 0.286714 0.924791 0.033 Uiso calc 1
C C3 0.6988(17) 0.2808(3) 0.9502(3) 0.026(2) Uani d 1
H H3 0.647300 0.305184 0.955372 0.031 Uiso calc 1
C C4 0.5740(17) 0.2487(3) 0.9584(3) 0.029(2) Uani d 1
H H4 0.424257 0.247739 0.970202 0.034 Uiso calc 1
C C5 0.7093(16) 0.2178(2) 0.9460(3) 0.0210(18) Uani d 1
H H5 0.667352 0.192733 0.948327 0.025 Uiso calc 1
C C6 0.4810(14) 0.2821(2) 0.8246(3) 0.0200(17) Uani d 1
H H6 0.414618 0.305163 0.831903 0.024 Uiso calc 1
C C7 0.3812(15) 0.2473(3) 0.8311(4) 0.0233(19) Uani d 1
H H7 0.235063 0.242825 0.843789 0.028 Uiso calc 1
C C8 0.5414(16) 0.2194(2) 0.8151(3) 0.0219(19) Uani d 1
H H8 0.516861 0.193681 0.814855 0.026 Uiso calc 1
C C9 0.7366(14) 0.2372(2) 0.8001(3) 0.0162(16) Uani d 1
H H9 0.869574 0.225587 0.788635 0.019 Uiso calc 1
C C10 0.7016(14) 0.2760(2) 0.8050(3) 0.0160(16) Uani d 1
C C11 0.8735(14) 0.3030(2) 0.7922(3) 0.0163(16) Uani d 1
O O12 1.0359(10) 0.29726(16) 0.7668(2) 0.0207(12) Uani d 1
O O13 0.8141(10) 0.33825(15) 0.8093(3) 0.0216(13) Uani d 1
C C14 0.9835(14) 0.3631(2) 0.8213(3) 0.0194(17) Uani d 1
O O15 1.1652(11) 0.35399(18) 0.8384(3) 0.0303(15) Uani d 1
C C16 0.9037(14) 0.4008(2) 0.8148(3) 0.0171(16) Uani d 1
C C17 1.0423(15) 0.4320(2) 0.8294(3) 0.0195(17) Uani d 1
H H17 1.196212 0.431470 0.840479 0.023 Uiso calc 1
C C18 0.9051(17) 0.4634(2) 0.8240(4) 0.0243(19) Uani d 1
H H18 0.951423 0.487904 0.830804 0.029 Uiso calc 1
C C19 0.6851(17) 0.4521(3) 0.8065(3) 0.025(2) Uani d 1
H H19 0.560381 0.467834 0.799703 0.030 Uiso calc 1
C C20 0.6853(17) 0.4136(2) 0.8010(3) 0.0223(19) Uani d 1
H H20 0.560855 0.398800 0.789867 0.027 Uiso calc 1
C C21 0.7724(19) 0.3908(3) 0.9427(4) 0.030(2) Uani d 1
H H21 0.828477 0.366436 0.940963 0.036 Uiso calc 1
C C22 0.8980(18) 0.4225(3) 0.9591(4) 0.029(2) Uani d 1
H H22 1.050631 0.423019 0.971281 0.035 Uiso calc 1
C C23 0.752(2) 0.4529(3) 0.9536(4) 0.034(2) Uani d 1
H H23 0.789798 0.477726 0.961346 0.040 Uiso calc 1
C C24 0.5450(18) 0.4402(3) 0.9351(4) 0.032(2) Uani d 1
H H24 0.417618 0.455136 0.927400 0.038 Uiso calc 1
C C25 0.5506(17) 0.4018(3) 0.9295(4) 0.030(2) Uani d 1
H H25 0.428828 0.386282 0.918833 0.036 Uiso calc 1
Fe Fe3 0.46792(17) 0.31132(3) 0.63680(4) 0.0133(2) Uani d 1
Fe Fe4 0.57218(18) 0.40600(3) 0.37638(5) 0.0153(2) Uani d 1
C C31 0.7070(15) 0.2726(2) 0.6569(4) 0.0227(18) Uani d 1
H H31 0.828758 0.275326 0.682749 0.027 Uiso calc 1
C C32 0.4891(15) 0.2595(2) 0.6684(4) 0.0200(18) Uani d 1
H H32 0.439045 0.252074 0.703295 0.024 Uiso calc 1
C C33 0.3616(16) 0.2594(2) 0.6191(4) 0.028(2) Uani d 1
H H33 0.210327 0.251498 0.614924 0.033 Uiso calc 1
C C34 0.4936(16) 0.2728(2) 0.5763(4) 0.026(2) Uani d 1
H H34 0.447131 0.275964 0.538900 0.031 Uiso calc 1
C C35 0.7096(15) 0.2808(2) 0.6001(4) 0.0207(17) Uani d 1
H H35 0.833920 0.289969 0.581125 0.025 Uiso calc 1
C C36 0.5523(15) 0.3609(2) 0.6721(3) 0.0164(16) Uani d 1
H H36 0.692169 0.367472 0.689055 0.020 Uiso calc 1
C C37 0.3663(15) 0.3455(2) 0.6989(3) 0.0190(17) Uani d 1
H H37 0.360217 0.339898 0.736940 0.023 Uiso calc 1
C C38 0.1900(14) 0.3400(2) 0.6585(3) 0.0187(17) Uani d 1
H H38 0.047410 0.329689 0.665007 0.022 Uiso calc 1
C C39 0.2629(13) 0.3525(2) 0.6073(3) 0.0168(16) Uani d 1
H H39 0.176542 0.352853 0.573779 0.020 Uiso calc 1
C C40 0.4903(14) 0.3646(2) 0.6147(3) 0.0164(16) Uani d 1
C C41 0.6414(14) 0.3784(2) 0.5741(3) 0.0160(16) Uani d 1
O O42 0.8139(10) 0.39414(16) 0.5815(2) 0.0215(12) Uani d 1
O O43 0.5497(9) 0.37180(16) 0.5205(2) 0.0189(12) Uani d 1
C C44 0.6920(14) 0.3607(2) 0.4809(3) 0.0194(17) Uani d 1
O O45 0.8791(11) 0.3501(2) 0.4903(3) 0.0338(16) Uani d 1
C C46 0.5811(14) 0.3618(2) 0.4260(3) 0.0153(16) Uani d 1
C C47 0.6960(15) 0.3536(2) 0.3771(3) 0.0194(17) Uani d 1
H H47 0.848402 0.346446 0.375178 0.023 Uiso calc 1
C C48 0.5422(16) 0.3582(2) 0.3315(3) 0.0220(18) Uani d 1
H H48 0.573395 0.354949 0.293870 0.026 Uiso calc 1
C C49 0.3297(15) 0.3686(2) 0.3535(3) 0.0210(17) Uani d 1
H H49 0.195696 0.373221 0.332550 0.025 Uiso calc 1
C C50 0.3544(15) 0.3708(2) 0.4115(3) 0.0184(16) Uani d 1
H H50 0.240895 0.377115 0.436107 0.022 Uiso calc 1
C C51 0.728(2) 0.4484(3) 0.4167(5) 0.041(3) Uani d 1
H H51 0.793885 0.447590 0.452753 0.050 Uiso calc 1
C C52 0.8335(18) 0.4405(2) 0.3678(5) 0.040(2) Uani d 1
H H52 0.985347 0.433211 0.365214 0.048 Uiso calc 1
C C53 0.6819(17) 0.4449(2) 0.3231(4) 0.030(2) Uani d 1
H H53 0.711729 0.441280 0.285409 0.036 Uiso calc 1
C C54 0.4798(17) 0.4557(2) 0.3444(4) 0.029(2) Uani d 1
H H54 0.345905 0.460706 0.323581 0.035 Uiso calc 1
C C55 0.5060(19) 0.4578(2) 0.4023(4) 0.033(2) Uani d 1
H H55 0.393324 0.464499 0.427024 0.039 Uiso calc 1
Fe Fe5 0.33502(18) 0.34823(3) 0.12474(4) 0.0149(2) Uani d 1
Fe Fe6 0.23842(17) 0.51994(3) 0.12024(5) 0.0141(2) Uani d 1
C C61 0.0970(16) 0.3689(3) 0.0707(4) 0.027(2) Uani d 1
H H61 -0.020313 0.385284 0.079396 0.032 Uiso calc 1
C C62 0.0845(17) 0.3301(3) 0.0715(4) 0.027(2) Uani d 1
H H62 -0.041795 0.315850 0.080788 0.033 Uiso calc 1
C C63 0.2935(19) 0.3165(3) 0.0559(4) 0.029(2) Uani d 1
H H63 0.331205 0.291237 0.052840 0.035 Uiso calc 1
C C64 0.4396(16) 0.3463(3) 0.0456(3) 0.0232(19) Uani d 1
H H64 0.590584 0.344801 0.034772 0.028 Uiso calc 1
C C65 0.3134(17) 0.3792(3) 0.0547(4) 0.025(2) Uani d 1
H H65 0.366259 0.403640 0.050703 0.030 Uiso calc 1
C C66 0.2658(15) 0.3323(2) 0.2028(3) 0.0185(17) Uani d 1
H H66 0.133989 0.320192 0.213829 0.022 Uiso calc 1
C C67 0.4667(17) 0.3153(2) 0.1860(3) 0.0232(19) Uani d 1
H H67 0.492792 0.289689 0.183871 0.028 Uiso calc 1
C C68 0.6207(14) 0.3432(2) 0.1732(4) 0.0194(17) Uani d 1
H H68 0.768288 0.339305 0.161118 0.023 Uiso calc 1
C C69 0.5190(14) 0.3778(2) 0.1813(3) 0.0165(16) Uani d 1
H H69 0.585670 0.401011 0.175416 0.020 Uiso calc 1
C C70 0.3006(14) 0.3715(2) 0.1998(3) 0.0146(16) Uani d 1
C C71 0.1346(14) 0.3983(2) 0.2153(3) 0.0168(16) Uani d 1
O O72 -0.0277(10) 0.39262(16) 0.2416(2) 0.0227(13) Uani d 1
O O73 0.1944(10) 0.43342(15) 0.1985(3) 0.0213(13) Uani d 1
C C74 0.0267(14) 0.4584(2) 0.1851(3) 0.0178(17) Uani d 1
O O75 -0.1612(12) 0.45021(19) 0.1717(3) 0.0355(17) Uani d 1
C C76 0.1159(15) 0.4959(2) 0.1878(3) 0.0193(18) Uani d 1
C C77 -0.0157(15) 0.5279(2) 0.1725(4) 0.0203(17) Uani d 1
H H77 -0.170876 0.527999 0.162638 0.024 Uiso calc 1
C C78 0.1250(16) 0.5585(2) 0.1748(4) 0.0243(19) Uani d 1
H H78 0.082088 0.583140 0.167108 0.029 Uiso calc 1
C C79 0.3462(16) 0.5462(2) 0.1907(4) 0.0224(19) Uani d 1
H H79 0.475060 0.561280 0.195172 0.027 Uiso calc 1
C C80 0.3403(15) 0.5079(2) 0.1987(3) 0.0204(18) Uani d 1
H H80 0.463734 0.492840 0.209522 0.024 Uiso calc 1
C C81 0.2521(17) 0.5454(3) 0.0460(4) 0.0248(19) Uani d 1
H H81 0.217517 0.570329 0.038538 0.030 Uiso calc 1
C C82 0.0982(16) 0.5157(3) 0.0433(4) 0.028(2) Uani d 1
H H82 -0.056804 0.517241 0.033535 0.034 Uiso calc 1
C C83 0.2177(18) 0.4835(3) 0.0577(4) 0.028(2) Uani d 1
H H83 0.155211 0.459554 0.059395 0.034 Uiso calc 1
C C84 0.4430(17) 0.4923(3) 0.0691(4) 0.028(2) Uani d 1
H H84 0.558431 0.475531 0.079604 0.033 Uiso calc 1
C C85 0.4681(17) 0.5313(3) 0.0619(4) 0.026(2) Uani d 1
H H85 0.602464 0.545007 0.066879 0.032 Uiso calc 1

loop_
_atom_site_aniso_label
_atom_site_aniso_U_11
_atom_site_aniso_U_22
_atom_site_aniso_U_33
_atom_site_aniso_U_12
_atom_site_aniso_U_13
_atom_site_aniso_U_23
Fe1 0.0178(6) 0.0130(5) 0.0110(5) 0.0014(4) 0.0012(4) 0.0008(4)
Fe2 0.0194(6) 0.0126(5) 0.0123(5) 0.0006(5) -0.0034(4) -0.0006(4)
C1 0.022(4) 0.025(5) 0.017(4) 0.004(4) -0.002(3) 0.007(3)
C2 0.036(5) 0.024(5) 0.021(4) 0.001(4) -0.007(4) 0.000(4)
C3 0.040(6) 0.021(4) 0.016(4) 0.003(4) 0.001(4) -0.007(3)
C4 0.030(5) 0.043(6) 0.014(4) 0.001(4) 0.007(4) -0.002(4)
C5 0.034(5) 0.018(4) 0.011(4) 0.002(4) 0.002(3) 0.004(3)
C6 0.015(4) 0.028(5) 0.017(4) 0.003(3) -0.002(3) 0.003(3)
C7 0.019(4) 0.033(5) 0.018(4) -0.006(4) 0.002(3) 0.008(4)
C8 0.032(5) 0.018(4) 0.016(4) -0.009(4) -0.002(4) 0.003(3)
C9 0.022(4) 0.020(4) 0.007(3) 0.003(3) 0.002(3) 0.000(3)
C10 0.021(4) 0.016(4) 0.011(3) -0.006(3) 0.001(3) 0.001(3)
C11 0.024(4) 0.012(4) 0.013(4) 0.000(3) 0.000(3) 0.002(3)
O12 0.022(3) 0.020(3) 0.020(3) -0.001(2) 0.003(2) -0.002(2)
O13 0.018(3) 0.014(3) 0.032(3) 0.001(2) 0.001(3) -0.002(2)
C14 0.019(4) 0.021(4) 0.017(4) 0.000(3) -0.003(3) -0.009(3)
O15 0.024(4) 0.023(3) 0.043(4) 0.004(3) -0.013(3) -0.010(3)
C16 0.023(4) 0.014(4) 0.015(4) 0.002(3) 0.002(3) -0.005(3)
C17 0.020(4) 0.022(4) 0.017(4) -0.008(3) 0.002(3) 0.000(3)
C18 0.036(5) 0.017(4) 0.020(4) -0.009(4) 0.001(4) 0.005(3)
C19 0.037(5) 0.027(5) 0.010(4) 0.011(4) -0.005(4) 0.005(3)
C20 0.033(5) 0.017(4) 0.016(4) 0.007(4) -0.007(4) -0.007(3)
C21 0.045(6) 0.028(5) 0.018(4) -0.004(4) 0.004(4) 0.008(4)
C22 0.039(6) 0.031(5) 0.016(4) -0.001(4) -0.005(4) 0.001(4)
C23 0.054(7) 0.031(5) 0.016(4) -0.006(5) -0.003(4) -0.011(4)
C24 0.038(6) 0.044(6) 0.013(4) 0.014(5) 0.005(4) -0.002(4)
C25 0.029(5) 0.039(6) 0.022(4) -0.013(4) 0.005(4) -0.003(4)
Fe3 0.0150(5) 0.0121(5) 0.0125(5) 0.0012(4) -0.0014(4) -0.0003(4)
Fe4 0.0190(6) 0.0115(5) 0.0153(5) -0.0025(4) 0.0014(4) 0.0001(4)
C31 0.026(5) 0.018(4) 0.023(4) 0.008(3) -0.011(4) -0.007(3)
C32 0.028(5) 0.008(4) 0.024(4) 0.004(3) -0.006(4) 0.003(3)
C33 0.027(5) 0.011(4) 0.044(6) -0.002(3) -0.011(4) -0.001(4)
C34 0.028(5) 0.025(5) 0.023(4) 0.006(4) -0.005(4) -0.005(4)
C35 0.021(4) 0.016(4) 0.025(4) 0.005(3) 0.002(3) 0.000(3)
C36 0.024(4) 0.013(4) 0.013(3) 0.004(3) -0.001(3) -0.005(3)
C37 0.031(5) 0.013(4) 0.013(4) 0.002(3) 0.002(3) 0.001(3)
C38 0.022(4) 0.017(4) 0.018(4) 0.002(3) 0.014(3) 0.007(3)
C39 0.010(4) 0.021(4) 0.020(4) 0.001(3) 0.003(3) 0.009(3)
C40 0.015(4) 0.024(4) 0.010(3) 0.005(3) -0.001(3) -0.004(3)
C41 0.018(4) 0.019(4) 0.011(3) 0.005(3) -0.003(3) 0.002(3)
O42 0.019(3) 0.023(3) 0.023(3) -0.005(2) 0.001(2) 0.003(2)
O43 0.016(3) 0.029(3) 0.012(3) 0.001(2) 0.001(2) 0.003(2)
C44 0.023(4) 0.021(4) 0.015(4) 0.008(3) 0.005(3) 0.005(3)
O45 0.029(4) 0.050(4) 0.022(3) 0.024(3) 0.002(3) -0.002(3)
C46 0.019(4) 0.009(3) 0.018(4) 0.003(3) 0.004(3) 0.000(3)
C47 0.025(4) 0.010(3) 0.023(4) -0.002(3) 0.004(3) 0.001(3)
C48 0.037(5) 0.014(4) 0.015(4) -0.006(4) 0.002(4) 0.000(3)
C49 0.020(4) 0.021(4) 0.022(4) -0.008(3) -0.008(3) -0.001(3)
C50 0.022(4) 0.013(4) 0.020(4) -0.006(3) 0.003(3) 0.000(3)
C51 0.060(7) 0.021(5) 0.042(5) -0.015(5) -0.015(5) -0.007(4)
C52 0.031(5) 0.013(4) 0.076(7) -0.012(4) -0.002(5) 0.005(4)
C53 0.042(5) 0.014(4) 0.035(5) -0.006(4) 0.015(4) 0.003(4)
C54 0.028(5) 0.020(4) 0.040(5) 0.007(4) 0.010(4) 0.004(4)
C55 0.053(6) 0.007(4) 0.039(5) -0.002(4) 0.015(4) -0.008(4)
Fe5 0.0181(6) 0.0135(5) 0.0133(5) -0.0010(5) 0.0030(4) 0.0004(4)
Fe6 0.0159(5) 0.0120(5) 0.0143(5) -0.0006(4) -0.0026(4) -0.0012(4)
C61 0.022(5) 0.036(5) 0.023(4) 0.006(4) 0.003(4) 0.003(4)
C62 0.028(5) 0.036(5) 0.018(4) -0.006(4) -0.004(4) 0.001(4)
C63 0.047(6) 0.022(5) 0.018(4) 0.004(4) -0.003(4) -0.009(4)
C64 0.027(5) 0.033(5) 0.010(4) -0.004(4) 0.011(3) -0.001(3)
C65 0.036(5) 0.022(5) 0.017(4) 0.003(4) 0.002(4) 0.004(3)
C66 0.025(5) 0.014(4) 0.017(4) -0.001(3) 0.003(3) 0.001(3)
C67 0.038(5) 0.016(4) 0.016(4) -0.004(4) 0.000(4) 0.004(3)
C68 0.015(4) 0.019(4) 0.024(4) 0.003(3) 0.004(3) 0.001(3)
C69 0.021(4) 0.011(4) 0.017(4) -0.006(3) 0.003(3) -0.001(3)
C70 0.020(4) 0.011(4) 0.013(3) -0.003(3) 0.002(3) -0.001(3)
C71 0.021(4) 0.016(4) 0.014(3) -0.003(3) -0.002(3) 0.001(3)
O72 0.022(3) 0.024(3) 0.022(3) 0.004(2) 0.007(2) 0.005(2)
O73 0.019(3) 0.010(3) 0.035(3) -0.002(2) 0.003(3) 0.003(2)
C74 0.016(4) 0.017(4) 0.020(4) -0.001(3) -0.001(3) 0.005(3)
O75 0.027(4) 0.028(4) 0.050(4) -0.010(3) -0.013(3) 0.019(3)
C76 0.028(5) 0.021(4) 0.009(3) 0.003(4) 0.003(3) 0.000(3)
C77 0.020(4) 0.016(4) 0.025(4) 0.008(3) 0.008(4) 0.002(3)
C78 0.034(5) 0.018(4) 0.021(4) 0.005(4) 0.002(4) -0.002(3)
C79 0.029(5) 0.020(4) 0.018(4) -0.003(4) -0.006(4) -0.007(3)
C80 0.021(4) 0.024(5) 0.015(4) 0.001(3) -0.006(3) -0.001(3)
C81 0.034(5) 0.024(5) 0.017(4) 0.003(4) 0.000(4) 0.002(3)
C82 0.022(5) 0.045(6) 0.017(4) -0.005(4) -0.005(3) -0.008(4)
C83 0.039(6) 0.022(5) 0.023(4) -0.010(4) -0.003(4) -0.008(4)
C84 0.032(5) 0.024(5) 0.027(5) 0.013(4) 0.008(4) 0.001(4)
C85 0.027(5) 0.030(5) 0.022(4) -0.005(4) 0.006(4) -0.005(4)

loop_
_geom_angle_atom_site_label_1
_geom_angle_atom_site_label_2
_geom_angle_atom_site_label_3
_geom_angle
C1 Fe1 C10 127.3(4)
C1 Fe1 C4 68.2(4)
C10 Fe1 C4 154.6(4)
C1 Fe1 C3 68.3(4)
C10 Fe1 C3 120.9(3)
C4 Fe1 C3 40.4(4)
C1 Fe1 C6 164.5(4)
C10 Fe1 C6 41.3(3)
C4 Fe1 C6 118.5(4)
C3 Fe1 C6 107.0(4)
C1 Fe1 C5 40.5(4)
C10 Fe1 C5 163.7(4)
C4 Fe1 C5 40.9(4)
C3 Fe1 C5 68.5(4)
C6 Fe1 C5 153.2(4)
C1 Fe1 C9 108.5(3)
C10 Fe1 C9 41.2(3)
C4 Fe1 C9 162.1(4)
C3 Fe1 C9 156.5(4)
C6 Fe1 C9 69.5(3)
C5 Fe1 C9 125.2(3)
C1 Fe1 C7 154.4(4)
C10 Fe1 C7 68.3(3)
C4 Fe1 C7 106.3(4)
C3 Fe1 C7 124.6(4)
C6 Fe1 C7 40.4(3)
C5 Fe1 C7 119.0(4)
C9 Fe1 C7 68.6(4)
C1 Fe1 C2 40.8(4)
C10 Fe1 C2 109.0(4)
C4 Fe1 C2 68.3(4)
C3 Fe1 C2 40.7(4)
C6 Fe1 C2 126.2(4)
C5 Fe1 C2 68.7(4)
C9 Fe1 C2 121.5(4)
C7 Fe1 C2 162.5(4)
C1 Fe1 C8 120.0(4)
C10 Fe1 C8 67.8(3)
C4 Fe1 C8 125.5(4)
C3 Fe1 C8 162.6(4)
C6 Fe1 C8 68.8(4)
C5 Fe1 C8 107.1(3)
C9 Fe1 C8 39.6(3)
C7 Fe1 C8 41.5(4)
C2 Fe1 C8 155.0(4)
C16 Fe2 C20 41.0(4)
C16 Fe2 C24 157.4(4)
C20 Fe2 C24 121.7(4)
C16 Fe2 C21 107.5(4)
C20 Fe2 C21 123.5(4)
C24 Fe2 C21 67.7(4)
C16 Fe2 C17 41.6(3)
C20 Fe2 C17 69.4(4)
C24 Fe2 C17 159.8(4)
C21 Fe2 C17 122.5(4)
C16 Fe2 C23 161.2(4)
C20 Fe2 C23 156.8(4)
C24 Fe2 C23 39.6(4)
C21 Fe2 C23 68.1(4)
C17 Fe2 C23 124.1(4)
C16 Fe2 C19 68.4(4)
C20 Fe2 C19 40.5(3)
C24 Fe2 C19 108.0(4)
C21 Fe2 C19 159.8(4)
C17 Fe2 C19 68.4(4)
C23 Fe2 C19 122.2(4)
C16 Fe2 C22 124.5(4)
C20 Fe2 C22 160.9(4)
C24 Fe2 C22 67.3(4)
C21 Fe2 C22 40.9(4)
C17 Fe2 C22 108.0(4)
C23 Fe2 C22 40.3(4)
C19 Fe2 C22 157.7(4)
C16 Fe2 C25 121.7(4)
C20 Fe2 C25 107.1(4)
C24 Fe2 C25 40.3(4)
C21 Fe2 C25 40.3(4)
C17 Fe2 C25 158.3(4)
C23 Fe2 C25 67.5(4)
C19 Fe2 C25 123.7(4)
C22 Fe2 C25 67.9(4)
C16 Fe2 C18 68.4(4)
C20 Fe2 C18 68.4(4)
C24 Fe2 C18 124.4(4)
C21 Fe2 C18 158.2(4)
C17 Fe2 C18 40.1(4)
C23 Fe2 C18 108.6(4)
C19 Fe2 C18 40.6(4)
C22 Fe2 C18 122.6(4)
C25 Fe2 C18 160.2(4)
C5 C1 C2 109.4(8)
C5 C1 Fe1 70.3(5)
C2 C1 Fe1 70.7(5)
C5 C1 H1 125.3
C2 C1 H1 125.3
Fe1 C1 H1 125.2
C1 C2 C3 106.5(9)
C1 C2 Fe1 68.5(5)
C3 C2 Fe1 68.9(5)
C1 C2 H2 126.8
C3 C2 H2 126.8
Fe1 C2 H2 127.4
C4 C3 C2 108.5(8)
C4 C3 Fe1 69.6(5)
C2 C3 Fe1 70.4(5)
C4 C3 H3 125.8
C2 C3 H3 125.8
Fe1 C3 H3 125.9
C3 C4 C5 108.7(9)
C3 C4 Fe1 70.0(5)
C5 C4 Fe1 70.0(5)
C3 C4 H4 125.7
C5 C4 H4 125.7
Fe1 C4 H4 125.9
C1 C5 C4 106.9(8)
C1 C5 Fe1 69.2(5)
C4 C5 Fe1 69.1(5)
C1 C5 H5 126.5
C4 C5 H5 126.5
Fe1 C5 H5 126.7
C7 C6 C10 107.1(8)
C7 C6 Fe1 70.1(5)
C10 C6 Fe1 69.0(5)
C7 C6 H6 126.4
C10 C6 H6 126.4
Fe1 C6 H6 126.1
C6 C7 C8 108.1(8)
C6 C7 Fe1 69.5(5)
C8 C7 Fe1 70.0(5)
C6 C7 H7 125.9
C8 C7 H7 125.9
Fe1 C7 H7 126.1
C9 C8 C7 108.1(8)
C9 C8 Fe1 69.3(5)
C7 C8 Fe1 68.5(5)
C9 C8 H8 125.9
C7 C8 H8 125.9
Fe1 C8 H8 127.8
C8 C9 C10 108.0(8)
C8 C9 Fe1 71.1(5)
C10 C9 Fe1 68.8(4)
C8 C9 H9 126.0
C10 C9 H9 126.0
Fe1 C9 H9 125.7
C6 C10 C9 108.6(7)
C6 C10 C11 128.7(8)
C9 C10 C11 122.6(8)
C6 C10 Fe1 69.8(5)
C9 C10 Fe1 70.0(4)
C11 C10 Fe1 125.1(6)
O12 C11 O13 122.4(7)
O12 C11 C10 125.8(7)
O13 C11 C10 111.5(7)
C14 O13 C11 118.2(6)
O15 C14 O13 122.7(8)
O15 C14 C16 126.0(8)
O13 C14 C16 111.1(7)
C20 C16 C17 108.5(7)
C20 C16 C14 129.0(8)
C17 C16 C14 122.1(8)
C20 C16 Fe2 70.0(5)
C17 C16 Fe2 70.5(5)
C14 C16 Fe2 119.5(6)
C18 C17 C16 106.8(8)
C18 C17 Fe2 70.5(5)
C16 C17 Fe2 67.8(4)
C18 C17 H17 126.6
C16 C17 H17 126.6
Fe2 C17 H17 126.6
C17 C18 C19 108.7(8)
C17 C18 Fe2 69.4(5)
C19 C18 Fe2 69.4(5)
C17 C18 H18 125.6
C19 C18 H18 125.6
Fe2 C18 H18 127.2
C20 C19 C18 108.1(8)
C20 C19 Fe2 68.7(5)
C18 C19 Fe2 70.1(5)
C20 C19 H19 126.0
C18 C19 H19 126.0
Fe2 C19 H19 126.9
C19 C20 C16 108.0(8)
C19 C20 Fe2 70.9(5)
C16 C20 Fe2 69.0(5)
C19 C20 H20 126.0
C16 C20 H20 126.0
Fe2 C20 H20 125.7
C25 C21 C22 108.3(9)
C25 C21 Fe2 71.0(6)
C22 C21 Fe2 70.6(5)
C25 C21 H21 125.8
C22 C21 H21 125.8
Fe2 C21 H21 124.1
C23 C22 C21 107.0(10)
C23 C22 Fe2 69.6(5)
C21 C22 Fe2 68.5(5)
C23 C22 H22 126.5
C21 C22 H22 126.5
Fe2 C22 H22 126.9
C24 C23 C22 108.0(9)
C24 C23 Fe2 69.2(5)
C22 C23 Fe2 70.1(5)
C24 C23 H23 126.0
C22 C23 H23 126.0
Fe2 C23 H23 126.2
C23 C24 C25 110.0(9)
C23 C24 Fe2 71.2(6)
C25 C24 Fe2 71.2(5)
C23 C24 H24 125.0
C25 C24 H24 125.0
Fe2 C24 H24 124.2
C24 C25 C21 106.6(9)
C24 C25 Fe2 68.5(6)
C21 C25 Fe2 68.6(5)
C24 C25 H25 126.7
C21 C25 H25 126.7
Fe2 C25 H25 127.7
C40 Fe3 C33 149.2(3)
C40 Fe3 C32 170.3(3)
C33 Fe3 C32 40.1(3)
C40 Fe3 C34 117.4(3)
C33 Fe3 C34 40.6(4)
C32 Fe3 C34 68.4(4)
C40 Fe3 C38 68.9(3)
C33 Fe3 C38 106.2(4)
C32 Fe3 C38 114.6(3)
C34 Fe3 C38 128.2(4)
C40 Fe3 C39 41.2(3)
C33 Fe3 C39 115.3(4)
C32 Fe3 C39 146.8(3)
C34 Fe3 C39 107.9(4)
C38 Fe3 C39 40.3(3)
C40 Fe3 C35 110.6(3)
C33 Fe3 C35 67.8(4)
C32 Fe3 C35 68.1(4)
C34 Fe3 C35 40.7(4)
C38 Fe3 C35 168.1(3)
C39 Fe3 C35 131.7(3)
C40 Fe3 C36 41.4(3)
C33 Fe3 C36 167.1(4)
C32 Fe3 C36 130.1(3)
C34 Fe3 C36 151.8(4)
C38 Fe3 C36 68.4(3)
C39 Fe3 C36 68.8(3)
C35 Fe3 C36 119.5(4)
C40 Fe3 C31 132.2(4)
C33 Fe3 C31 67.8(4)
C32 Fe3 C31 40.6(4)
C34 Fe3 C31 68.4(3)
C38 Fe3 C31 148.5(3)
C39 Fe3 C31 171.0(3)
C35 Fe3 C31 40.3(3)
C36 Fe3 C31 110.2(3)
C40 Fe3 C37 68.9(3)
C33 Fe3 C37 128.1(4)
C32 Fe3 C37 107.3(3)
C34 Fe3 C37 166.5(4)
C38 Fe3 C37 40.7(3)
C39 Fe3 C37 68.2(3)
C35 Fe3 C37 151.0(4)
C36 Fe3 C37 40.4(3)
C31 Fe3 C37 117.3(3)
C46 Fe4 C52 123.8(4)
C46 Fe4 C55 123.9(4)
C52 Fe4 C55 67.3(4)
C46 Fe4 C50 41.2(3)
C52 Fe4 C50 160.5(4)
C55 Fe4 C50 108.7(4)
C46 Fe4 C54 160.2(4)
C52 Fe4 C54 66.9(4)
C55 Fe4 C54 40.7(4)
C50 Fe4 C54 123.5(4)
C46 Fe4 C51 108.4(4)
C52 Fe4 C51 40.3(5)
C55 Fe4 C51 40.3(5)
C50 Fe4 C51 124.3(4)
C54 Fe4 C51 67.9(4)
C46 Fe4 C53 158.9(4)
C52 Fe4 C53 40.3(4)
C55 Fe4 C53 67.9(4)
C50 Fe4 C53 157.9(4)
C54 Fe4 C53 39.7(4)
C51 Fe4 C53 68.2(4)
C46 Fe4 C47 41.1(3)
C52 Fe4 C47 107.5(4)
C55 Fe4 C47 159.6(4)
C50 Fe4 C47 69.2(3)
C54 Fe4 C47 157.5(4)
C51 Fe4 C47 123.0(4)
C53 Fe4 C47 121.9(4)
C46 Fe4 C49 68.6(3)
C52 Fe4 C49 157.8(4)
C55 Fe4 C49 123.9(4)
C50 Fe4 C49 40.5(3)
C54 Fe4 C49 107.9(4)
C51 Fe4 C49 160.1(4)
C53 Fe4 C49 121.8(4)
C47 Fe4 C49 68.5(4)
C46 Fe4 C48 68.9(3)
C52 Fe4 C48 121.6(4)
C55 Fe4 C48 159.3(4)
C50 Fe4 C48 69.2(3)
C54 Fe4 C48 122.1(4)
C51 Fe4 C48 157.8(5)
C53 Fe4 C48 105.9(4)
C47 Fe4 C48 40.6(3)
C49 Fe4 C48 41.1(4)
C35 C31 C32 107.6(8)
C35 C31 Fe3 69.7(5)
C32 C31 Fe3 69.2(5)
C35 C31 H31 126.2
C32 C31 H31 126.2
Fe3 C31 H31 126.5
C33 C32 C31 107.9(8)
C33 C32 Fe3 69.8(5)
C31 C32 Fe3 70.2(5)
C33 C32 H32 126.1
C31 C32 H32 126.1
Fe3 C32 H32 125.6
C32 C33 C34 109.3(8)
C32 C33 Fe3 70.1(5)
C34 C33 Fe3 69.9(5)
C32 C33 H33 125.4
C34 C33 H33 125.4
Fe3 C33 H33 126.2
C33 C34 C35 106.9(8)
C33 C34 Fe3 69.5(5)
C35 C34 Fe3 69.9(5)
C33 C34 H34 126.6
C35 C34 H34 126.6
Fe3 C34 H34 125.6
C31 C35 C34 108.3(8)
C31 C35 Fe3 70.0(5)
C34 C35 Fe3 69.3(5)
C31 C35 H35 125.8
C34 C35 H35 125.8
Fe3 C35 H35 126.5
C37 C36 C40 107.7(7)
C37 C36 Fe3 70.3(5)
C40 C36 Fe3 68.0(5)
C37 C36 H36 126.2
C40 C36 H36 126.2
Fe3 C36 H36 127.1
C36 C37 C38 107.9(7)
C36 C37 Fe3 69.3(5)
C38 C37 Fe3 68.9(4)
C36 C37 H37 126.1
C38 C37 H37 126.1
Fe3 C37 H37 127.3
C39 C38 C37 108.7(7)
C39 C38 Fe3 70.0(4)
C37 C38 Fe3 70.4(5)
C39 C38 H38 125.6
C37 C38 H38 125.6
Fe3 C38 H38 125.5
C38 C39 C40 107.9(7)
C38 C39 Fe3 69.7(5)
C40 C39 Fe3 68.2(4)
C38 C39 H39 126.0
C40 C39 H39 126.0
Fe3 C39 H39 127.6
C39 C40 C36 107.7(7)
C39 C40 C41 129.0(7)
C36 C40 C41 123.3(8)
C39 C40 Fe3 70.6(5)
C36 C40 Fe3 70.6(5)
C41 C40 Fe3 124.3(6)
O42 C41 O43 121.8(7)
O42 C41 C40 128.3(7)
O43 C41 C40 109.8(7)
C44 O43 C41 117.9(6)
O45 C44 O43 124.0(7)
O45 C44 C46 124.7(7)
O43 C44 C46 111.2(7)
C47 C46 C50 108.8(7)
C47 C46 C44 122.6(7)
C50 C46 C44 128.6(7)
C47 C46 Fe4 70.7(5)
C50 C46 Fe4 70.2(4)
C44 C46 Fe4 124.5(6)
C48 C47 C46 108.0(8)
C48 C47 Fe4 70.3(5)
C46 C47 Fe4 68.2(4)
C48 C47 H47 126.0
C46 C47 H47 126.0
Fe4 C47 H47 127.1
C47 C48 C49 107.0(7)
C47 C48 Fe4 69.2(5)
C49 C48 Fe4 69.1(5)
C47 C48 H48 126.5
C49 C48 H48 126.5
Fe4 C48 H48 126.9
C50 C49 C48 108.8(8)
C50 C49 Fe4 69.1(5)
C48 C49 Fe4 69.8(5)
C50 C49 H49 125.6
C48 C49 H49 125.6
Fe4 C49 H49 127.0
C49 C50 C46 107.4(8)
C49 C50 Fe4 70.3(5)
C46 C50 Fe4 68.6(5)
C49 C50 H50 126.3
C46 C50 H50 126.3
Fe4 C50 H50 126.4
C52 C51 C55 106.7(10)
C52 C51 Fe4 69.2(5)
C55 C51 Fe4 69.7(5)
C52 C51 H51 126.6
C55 C51 H51 126.6
Fe4 C51 H51 126.0
C51 C52 C53 109.9(10)
C51 C52 Fe4 70.6(6)
C53 C52 Fe4 70.8(5)
C51 C52 H52 125.0
C53 C52 H52 125.0
Fe4 C52 H52 125.2
C54 C53 C52 106.8(9)
C54 C53 Fe4 69.9(5)
C52 C53 Fe4 68.9(5)
C54 C53 H53 126.6
C52 C53 H53 126.6
Fe4 C53 H53 126.2
C53 C54 C55 108.7(10)
C53 C54 Fe4 70.4(5)
C55 C54 Fe4 69.5(5)
C53 C54 H54 125.6
C55 C54 H54 125.6
Fe4 C54 H54 126.0
C51 C55 C54 107.8(9)
C51 C55 Fe4 70.0(5)
C54 C55 Fe4 69.8(5)
C51 C55 H55 126.1
C54 C55 H55 126.1
Fe4 C55 H55 125.7
C70 Fe5 C69 40.6(3)
C70 Fe5 C66 41.6(3)
C69 Fe5 C66 69.1(3)
C70 Fe5 C63 163.8(4)
C69 Fe5 C63 154.1(4)
C66 Fe5 C63 125.4(4)
C70 Fe5 C65 120.9(3)
C69 Fe5 C65 106.8(4)
C66 Fe5 C65 157.4(4)
C63 Fe5 C65 68.1(4)
C70 Fe5 C61 109.6(4)
C69 Fe5 C61 125.9(4)
C66 Fe5 C61 123.0(4)
C63 Fe5 C61 67.7(4)
C65 Fe5 C61 40.4(4)
C70 Fe5 C64 154.8(3)
C69 Fe5 C64 118.6(3)
C66 Fe5 C64 160.7(4)
C63 Fe5 C64 40.7(4)
C65 Fe5 C64 41.1(4)
C61 Fe5 C64 68.6(4)
C70 Fe5 C68 68.2(3)
C69 Fe5 C68 40.5(3)
C66 Fe5 C68 68.3(4)
C63 Fe5 C68 119.7(4)
C65 Fe5 C68 123.8(4)
C61 Fe5 C68 161.7(4)
C64 Fe5 C68 105.3(4)
C70 Fe5 C67 68.7(3)
C69 Fe5 C67 68.4(3)
C66 Fe5 C67 40.7(4)
C63 Fe5 C67 107.4(4)
C65 Fe5 C67 160.3(4)
C61 Fe5 C67 157.5(4)
C64 Fe5 C67 122.9(4)
C68 Fe5 C67 40.3(3)
C70 Fe5 C62 127.4(4)
C69 Fe5 C62 163.7(4)
C66 Fe5 C62 109.2(4)
C63 Fe5 C62 40.2(4)
C65 Fe5 C62 68.2(4)
C61 Fe5 C62 40.4(4)
C64 Fe5 C62 68.5(4)
C68 Fe5 C62 155.2(4)
C67 Fe5 C62 121.6(4)
C83 Fe6 C76 108.3(4)
C83 Fe6 C82 40.8(4)
C76 Fe6 C82 124.6(4)
C83 Fe6 C80 125.1(4)
C76 Fe6 C80 41.2(4)
C82 Fe6 C80 162.0(4)
C83 Fe6 C77 122.5(4)
C76 Fe6 C77 41.8(3)
C82 Fe6 C77 107.2(4)
C80 Fe6 C77 69.4(4)
C83 Fe6 C81 68.5(4)
C76 Fe6 C81 161.1(4)
C82 Fe6 C81 40.8(4)
C80 Fe6 C81 155.9(4)
C77 Fe6 C81 123.0(4)
C83 Fe6 C84 40.4(4)
C76 Fe6 C84 121.6(4)
C82 Fe6 C84 68.6(4)
C80 Fe6 C84 107.6(4)
C77 Fe6 C84 158.0(4)
C81 Fe6 C84 68.8(4)
C83 Fe6 C79 161.3(4)
C76 Fe6 C79 68.5(4)
C82 Fe6 C79 156.3(4)
C80 Fe6 C79 40.3(3)
C77 Fe6 C79 68.2(4)
C81 Fe6 C79 120.7(4)
C84 Fe6 C79 124.4(4)
C83 Fe6 C85 68.6(4)
C76 Fe6 C85 156.9(4)
C82 Fe6 C85 69.0(4)
C80 Fe6 C85 120.6(4)
C77 Fe6 C85 159.4(4)
C81 Fe6 C85 41.0(4)
C84 Fe6 C85 41.2(4)
C79 Fe6 C85 106.7(4)
C83 Fe6 C78 156.8(4)
C76 Fe6 C78 68.7(3)
C82 Fe6 C78 120.7(4)
C80 Fe6 C78 68.7(4)
C77 Fe6 C78 39.9(4)
C81 Fe6 C78 106.6(4)
C84 Fe6 C78 161.0(4)
C79 Fe6 C78 40.9(4)
C85 Fe6 C78 123.4(4)
C65 C61 C62 108.6(8)
C65 C61 Fe5 69.7(5)
C62 C61 Fe5 70.1(5)
C65 C61 H61 125.7
C62 C61 H61 125.7
Fe5 C61 H61 126.1
C63 C62 C61 107.5(9)
C63 C62 Fe5 69.5(5)
C61 C62 Fe5 69.5(5)
C63 C62 H62 126.2
C61 C62 H62 126.2
Fe5 C62 H62 126.3
C62 C63 C64 109.5(9)
C62 C63 Fe5 70.3(5)
C64 C63 Fe5 69.8(5)
C62 C63 H63 125.3
C64 C63 H63 125.3
Fe5 C63 H63 126.2
C63 C64 C65 106.4(8)
C63 C64 Fe5 69.5(5)
C65 C64 Fe5 69.4(5)
C63 C64 H64 126.8
C65 C64 H64 126.8
Fe5 C64 H64 125.9
C61 C65 C64 108.1(8)
C61 C65 Fe5 69.9(5)
C64 C65 Fe5 69.5(5)
C61 C65 H65 126.0
C64 C65 H65 126.0
Fe5 C65 H65 126.2
C67 C66 C70 106.9(8)
C67 C66 Fe5 69.9(5)
C70 C66 Fe5 68.8(4)
C67 C66 H66 126.6
C70 C66 H66 126.6
Fe5 C66 H66 126.3
C68 C67 C66 108.3(8)
C68 C67 Fe5 69.8(5)
C66 C67 Fe5 69.4(5)
C68 C67 H67 125.8
C66 C67 H67 125.8
Fe5 C67 H67 126.5
C67 C68 C69 108.8(8)
C67 C68 Fe5 69.9(5)
C69 C68 Fe5 69.4(5)
C67 C68 H68 125.6
C69 C68 H68 125.6
Fe5 C68 H68 126.7
C70 C69 C68 107.8(7)
C70 C69 Fe5 69.4(5)
C68 C69 Fe5 70.1(5)
C70 C69 H69 126.1
C68 C69 H69 126.1
Fe5 C69 H69 126.0
C69 C70 C66 108.1(7)
C69 C70 C71 128.4(7)
C66 C70 C71 123.4(8)
C69 C70 Fe5 70.0(5)
C66 C70 Fe5 69.7(4)
C71 C70 Fe5 127.3(6)
O72 C71 O73 122.2(7)
O72 C71 C70 126.7(8)
O73 C71 C70 111.0(7)
C74 O73 C71 118.9(6)
O75 C74 O73 124.3(8)
O75 C74 C76 125.6(8)
O73 C74 C76 110.1(7)
C80 C76 C77 107.4(8)
C80 C76 C74 129.2(8)
C77 C76 C74 123.0(8)
C80 C76 Fe6 69.8(5)
C77 C76 Fe6 69.6(5)
C74 C76 Fe6 120.5(6)
C78 C77 C76 108.2(8)
C78 C77 Fe6 71.2(5)
C76 C77 Fe6 68.7(4)
C78 C77 H77 125.9
C76 C77 H77 125.9
Fe6 C77 H77 125.8
C77 C78 C79 107.8(8)
C77 C78 Fe6 68.9(5)
C79 C78 Fe6 69.0(5)
C77 C78 H78 126.1
C79 C78 H78 126.1
Fe6 C78 H78 127.6
C80 C79 C78 108.7(8)
C80 C79 Fe6 69.2(5)
C78 C79 Fe6 70.1(5)
C80 C79 H79 125.6
C78 C79 H79 125.6
Fe6 C79 H79 126.6
C79 C80 C76 107.9(8)
C79 C80 Fe6 70.4(5)
C76 C80 Fe6 69.0(4)
C79 C80 H80 126.1
C76 C80 H80 126.1
Fe6 C80 H80 126.1
C82 C81 C85 108.5(8)
C82 C81 Fe6 69.5(5)
C85 C81 Fe6 70.1(5)
C82 C81 H81 125.8
C85 C81 H81 125.8
Fe6 C81 H81 126.3
C83 C82 C81 107.5(8)
C83 C82 Fe6 69.2(5)
C81 C82 Fe6 69.7(5)
C83 C82 H82 126.3
C81 C82 H82 126.3
Fe6 C82 H82 126.4
C84 C83 C82 109.4(8)
C84 C83 Fe6 70.6(5)
C82 C83 Fe6 70.0(5)
C84 C83 H83 125.3
C82 C83 H83 125.3
Fe6 C83 H83 125.7
C83 C84 C85 107.8(8)
C83 C84 Fe6 69.1(5)
C85 C84 Fe6 69.7(5)
C83 C84 H84 126.1
C85 C84 H84 126.1
Fe6 C84 H84 126.6
C81 C85 C84 106.8(9)
C81 C85 Fe6 68.9(5)
C84 C85 Fe6 69.1(5)
C81 C85 H85 126.6
C84 C85 H85 126.6
Fe6 C85 H85 127.0

loop_
_geom_bond_atom_site_label_1
_geom_bond_atom_site_label_2
_geom_bond_distance
Fe1 C1 2.030(9)
Fe1 C10 2.031(8)
Fe1 C4 2.035(9)
Fe1 C3 2.041(8)
Fe1 C6 2.042(8)
Fe1 C5 2.046(8)
Fe1 C9 2.047(7)
Fe1 C7 2.050(9)
Fe1 C2 2.060(10)
Fe1 C8 2.070(9)
Fe2 C16 2.012(8)
Fe2 C20 2.026(8)
Fe2 C24 2.026(10)
Fe2 C21 2.030(9)
Fe2 C17 2.049(9)
Fe2 C23 2.051(9)
Fe2 C19 2.054(8)
Fe2 C22 2.058(9)
Fe2 C25 2.061(10)
Fe2 C18 2.064(9)
C1 C5 1.411(13)
C1 C2 1.427(13)
C1 H1 0.9500
C2 C3 1.427(14)
C2 H2 0.9500
C3 C4 1.406(14)
C3 H3 0.9500
C4 C5 1.424(13)
C4 H4 0.9500
C5 H5 0.9500
C6 C7 1.412(13)
C6 C10 1.435(12)
C6 H6 0.9500
C7 C8 1.459(13)
C7 H7 0.9500
C8 C9 1.393(12)
C8 H8 0.9500
C9 C10 1.436(11)
C9 H9 0.9500
C10 C11 1.464(11)
C11 O12 1.187(10)
C11 O13 1.402(9)
O13 C14 1.382(10)
C14 O15 1.195(10)
C14 C16 1.463(11)
C16 C20 1.415(12)
C16 C17 1.443(11)
C17 C18 1.411(13)
C17 H17 0.9500
C18 C19 1.428(14)
C18 H18 0.9500
C19 C20 1.411(12)
C19 H19 0.9500
C20 H20 0.9500
C21 C25 1.411(15)
C21 C22 1.427(14)
C21 H21 0.9500
C22 C23 1.414(15)
C22 H22 0.9500
C23 C24 1.383(16)
C23 H23 0.9500
C24 C25 1.407(15)
C24 H24 0.9500
C25 H25 0.9500
Fe3 C40 2.020(8)
Fe3 C33 2.040(8)
Fe3 C32 2.044(8)
Fe3 C34 2.045(9)
Fe3 C38 2.048(8)
Fe3 C39 2.052(8)
Fe3 C35 2.053(8)
Fe3 C36 2.056(8)
Fe3 C31 2.057(9)
Fe3 C37 2.068(8)
Fe4 C46 2.015(8)
Fe4 C52 2.022(9)
Fe4 C55 2.036(8)
Fe4 C50 2.037(8)
Fe4 C54 2.039(9)
Fe4 C51 2.040(9)
Fe4 C53 2.047(9)
Fe4 C47 2.048(8)
Fe4 C49 2.052(8)
Fe4 C48 2.062(8)
C31 C35 1.417(12)
C31 C32 1.424(13)
C31 H31 0.9500
C32 C33 1.401(12)
C32 H32 0.9500
C33 C34 1.416(14)
C33 H33 0.9500
C34 C35 1.427(13)
C34 H34 0.9500
C35 H35 0.9500
C36 C37 1.423(12)
C36 C40 1.441(10)
C36 H36 0.9500
C37 C38 1.432(12)
C37 H37 0.9500
C38 C39 1.411(10)
C38 H38 0.9500
C39 C40 1.434(11)
C39 H39 0.9500
C40 C41 1.453(11)
C41 O42 1.188(10)
C41 O43 1.419(9)
O43 C44 1.368(9)
C44 O45 1.198(10)
C44 C46 1.474(11)
C46 C47 1.427(11)
C46 C50 1.426(12)
C47 C48 1.425(12)
C47 H47 0.9500
C48 C49 1.446(13)
C48 H48 0.9500
C49 C50 1.416(12)
C49 H49 0.9500
C50 H50 0.9500
C51 C52 1.398(16)
C51 C55 1.403(16)
C51 H51 0.9500
C52 C53 1.402(15)
C52 H52 0.9500
C53 C54 1.387(13)
C53 H53 0.9500
C54 C55 1.417(14)
C54 H54 0.9500
C55 H55 0.9500
Fe5 C70 2.032(8)
Fe5 C69 2.040(8)
Fe5 C66 2.044(8)
Fe5 C63 2.046(9)
Fe5 C65 2.047(9)
Fe5 C61 2.049(9)
Fe5 C64 2.049(8)
Fe5 C68 2.050(9)
Fe5 C67 2.051(9)
Fe5 C62 2.056(10)
Fe6 C83 2.023(9)
Fe6 C76 2.024(8)
Fe6 C82 2.033(9)
Fe6 C80 2.034(8)
Fe6 C77 2.036(8)
Fe6 C81 2.036(9)
Fe6 C84 2.042(9)
Fe6 C79 2.050(8)
Fe6 C85 2.052(9)
Fe6 C78 2.065(9)
C61 C65 1.414(13)
C61 C62 1.418(14)
C61 H61 0.9500
C62 C63 1.408(14)
C62 H62 0.9500
C63 C64 1.423(14)
C63 H63 0.9500
C64 C65 1.439(13)
C64 H64 0.9500
C65 H65 0.9500
C66 C67 1.423(13)
C66 C70 1.446(11)
C66 H66 0.9500
C67 C68 1.411(12)
C67 H67 0.9500
C68 C69 1.417(11)
C68 H68 0.9500
C69 C70 1.414(11)
C69 H69 0.9500
C70 C71 1.450(11)
C71 O72 1.199(10)
C71 O73 1.396(9)
O73 C74 1.385(10)
C74 O75 1.196(10)
C74 C76 1.467(12)
C76 C80 1.427(13)
C76 C77 1.448(11)
C77 C78 1.399(13)
C77 H77 0.9500
C78 C79 1.437(13)
C78 H78 0.9500
C79 C80 1.408(12)
C79 H79 0.9500
C80 H80 0.9500
C81 C82 1.419(14)
C81 C85 1.430(14)
C81 H81 0.9500
C82 C83 1.413(14)
C82 H82 0.9500
C83 C84 1.402(14)
C83 H83 0.9500
C84 C85 1.440(13)
C84 H84 0.9500
C85 H85 0.9500

loop_
_geom_hbond_atom_site_label_D
_geom_hbond_atom_site_label_H
_geom_hbond_atom_site_label_A
_geom_hbond_site_symmetry_A
_geom_hbond_distance_DH
_geom_hbond_distance_HA
_geom_hbond_distance_DA
_geom_hbond_angle_DHA
_geom_hbond_publ_flag
C49 H49 O72 . 0.95 2.64 3.516(10) 152.9 yes
C31 H31 O12 . 0.95 2.49 3.387(10) 157.9 yes
C5 H5 O45 4_455 0.95 2.56 3.367(11) 142.4 yes
C85 H85 O42 2_564 0.95 2.57 3.438(12) 151.7 yes
C6 H6 O12 1_455 0.95 2.73 3.017(10) 98.1 yes
C6 H6 O15 1_455 0.95 2.33 3.255(11) 164.1 yes
C39 H39 O42 1_455 0.95 2.65 3.127(10) 111.6 yes
C39 H39 O45 1_455 0.95 2.66 3.595(10) 170.4 yes
C69 H69 O72 1_655 0.95 2.79 3.084(10) 99.1 yes
C69 H69 O75 1_655 0.95 2.35 3.273(10) 163.9 yes

loop_
_geom_torsion_atom_site_label_1
_geom_torsion_atom_site_label_2
_geom_torsion_atom_site_label_3
_geom_torsion_atom_site_label_4
_geom_torsion
C5 C1 C2 C3 -1.3(10)
Fe1 C1 C2 C3 58.6(6)
C5 C1 C2 Fe1 -60.0(6)
C1 C2 C3 C4 1.0(10)
Fe1 C2 C3 C4 59.4(6)
C1 C2 C3 Fe1 -58.4(6)
C2 C3 C4 C5 -0.3(10)
Fe1 C3 C4 C5 59.5(6)
C2 C3 C4 Fe1 -59.8(6)
C2 C1 C5 C4 1.1(10)
Fe1 C1 C5 C4 -59.0(6)
C2 C1 C5 Fe1 60.2(6)
C3 C4 C5 C1 -0.5(10)
Fe1 C4 C5 C1 59.0(6)
C3 C4 C5 Fe1 -59.6(6)
C10 C6 C7 C8 -0.3(10)
Fe1 C6 C7 C8 -59.6(6)
C10 C6 C7 Fe1 59.3(6)
C6 C7 C8 C9 1.1(10)
Fe1 C7 C8 C9 -58.2(6)
C6 C7 C8 Fe1 59.3(6)
C7 C8 C9 C10 -1.5(9)
Fe1 C8 C9 C10 -59.1(5)
C7 C8 C9 Fe1 57.7(6)
C7 C6 C10 C9 -0.6(9)
Fe1 C6 C10 C9 59.4(5)
C7 C6 C10 C11 -179.4(8)
Fe1 C6 C10 C11 -119.4(8)
C7 C6 C10 Fe1 -60.0(6)
C8 C9 C10 C6 1.3(9)
Fe1 C9 C10 C6 -59.3(6)
C8 C9 C10 C11 -179.8(7)
Fe1 C9 C10 C11 119.6(7)
C8 C9 C10 Fe1 60.6(6)
C6 C10 C11 O12 -165.2(8)
C9 C10 C11 O12 16.1(13)
Fe1 C10 C11 O12 103.5(9)
C6 C10 C11 O13 9.1(12)
C9 C10 C11 O13 -169.5(7)
Fe1 C10 C11 O13 -82.2(8)
O12 C11 O13 C14 -31.4(11)
C10 C11 O13 C14 154.0(7)
C11 O13 C14 O15 -29.7(12)
C11 O13 C14 C16 155.1(7)
O15 C14 C16 C20 -172.2(9)
O13 C14 C16 C20 2.8(12)
O15 C14 C16 C17 -0.4(13)
O13 C14 C16 C17 174.6(7)
O15 C14 C16 Fe2 -84.9(11)
O13 C14 C16 Fe2 90.1(8)
C20 C16 C17 C18 -0.1(9)
C14 C16 C17 C18 -173.3(7)
Fe2 C16 C17 C18 -60.1(6)
C20 C16 C17 Fe2 60.0(6)
C14 C16 C17 Fe2 -113.3(8)
C16 C17 C18 C19 0.1(10)
Fe2 C17 C18 C19 -58.3(6)
C16 C17 C18 Fe2 58.4(5)
C17 C18 C19 C20 0.0(10)
Fe2 C18 C19 C20 -58.3(6)
C17 C18 C19 Fe2 58.3(6)
C18 C19 C20 C16 0.0(10)
Fe2 C19 C20 C16 -59.2(6)
C18 C19 C20 Fe2 59.2(6)
C17 C16 C20 C19 0.1(10)
C14 C16 C20 C19 172.7(8)
Fe2 C16 C20 C19 60.4(6)
C17 C16 C20 Fe2 -60.3(6)
C14 C16 C20 Fe2 112.3(9)
C25 C21 C22 C23 -2.2(10)
Fe2 C21 C22 C23 59.2(7)
C25 C21 C22 Fe2 -61.4(6)
C21 C22 C23 C24 0.5(11)
Fe2 C22 C23 C24 59.0(7)
C21 C22 C23 Fe2 -58.5(6)
C22 C23 C24 C25 1.3(11)
Fe2 C23 C24 C25 60.9(7)
C22 C23 C24 Fe2 -59.6(7)
C23 C24 C25 C21 -2.6(11)
Fe2 C24 C25 C21 58.3(6)
C23 C24 C25 Fe2 -60.9(7)
C22 C21 C25 C24 2.9(10)
Fe2 C21 C25 C24 -58.2(6)
C22 C21 C25 Fe2 61.1(6)
C35 C31 C32 C33 0.5(10)
Fe3 C31 C32 C33 59.9(6)
C35 C31 C32 Fe3 -59.3(6)
C31 C32 C33 C34 -1.0(10)
Fe3 C32 C33 C34 59.1(6)
C31 C32 C33 Fe3 -60.1(6)
C32 C33 C34 C35 1.0(10)
Fe3 C33 C34 C35 60.3(6)
C32 C33 C34 Fe3 -59.2(6)
C32 C31 C35 C34 0.1(10)
Fe3 C31 C35 C34 -58.9(6)
C32 C31 C35 Fe3 59.0(6)
C33 C34 C35 C31 -0.7(10)
Fe3 C34 C35 C31 59.3(6)
C33 C34 C35 Fe3 -60.0(6)
C40 C36 C37 C38 -0.4(9)
Fe3 C36 C37 C38 -58.2(6)
C40 C36 C37 Fe3 57.8(5)
C36 C37 C38 C39 -1.2(9)
Fe3 C37 C38 C39 -59.8(6)
C36 C37 C38 Fe3 58.5(6)
C37 C38 C39 C40 2.4(9)
Fe3 C38 C39 C40 -57.6(6)
C37 C38 C39 Fe3 60.0(6)
C38 C39 C40 C36 -2.7(9)
Fe3 C39 C40 C36 -61.2(6)
C38 C39 C40 C41 177.4(8)
Fe3 C39 C40 C41 118.9(9)
C38 C39 C40 Fe3 58.5(6)
C37 C36 C40 C39 1.9(9)
Fe3 C36 C40 C39 61.2(6)
C37 C36 C40 C41 -178.2(7)
Fe3 C36 C40 C41 -118.9(8)
C37 C36 C40 Fe3 -59.3(6)
C39 C40 C41 O42 165.6(9)
C36 C40 C41 O42 -14.3(14)
Fe3 C40 C41 O42 -102.5(9)
C39 C40 C41 O43 -12.0(12)
C36 C40 C41 O43 168.1(7)
Fe3 C40 C41 O43 80.0(8)
O42 C41 O43 C44 42.5(11)
C40 C41 O43 C44 -139.8(7)
C41 O43 C44 O45 13.6(12)
C41 O43 C44 C46 -169.4(6)
O45 C44 C46 C47 -6.8(13)
O43 C44 C46 C47 176.2(7)
O45 C44 C46 C50 173.9(9)
O43 C44 C46 C50 -3.1(12)
O45 C44 C46 Fe4 -94.7(10)
O43 C44 C46 Fe4 88.3(8)
C50 C46 C47 C48 1.0(9)
C44 C46 C47 C48 -178.4(7)
Fe4 C46 C47 C48 -59.2(6)
C50 C46 C47 Fe4 60.1(5)
C44 C46 C47 Fe4 -119.3(8)
C46 C47 C48 C49 -1.0(9)
Fe4 C47 C48 C49 -58.9(6)
C46 C47 C48 Fe4 57.9(5)
C47 C48 C49 C50 0.7(9)
Fe4 C48 C49 C50 -58.3(6)
C47 C48 C49 Fe4 58.9(6)
C48 C49 C50 C46 -0.1(9)
Fe4 C49 C50 C46 -58.7(5)
C48 C49 C50 Fe4 58.7(6)
C47 C46 C50 C49 -0.6(9)
C44 C46 C50 C49 178.8(8)
Fe4 C46 C50 C49 59.9(6)
C47 C46 C50 Fe4 -60.4(5)
C44 C46 C50 Fe4 118.9(8)
C55 C51 C52 C53 0.2(11)
Fe4 C51 C52 C53 60.1(7)
C55 C51 C52 Fe4 -59.9(7)
C51 C52 C53 C54 -0.1(11)
Fe4 C52 C53 C54 59.9(6)
C51 C52 C53 Fe4 -60.0(7)
C52 C53 C54 C55 -0.1(10)
Fe4 C53 C54 C55 59.2(6)
C52 C53 C54 Fe4 -59.2(6)
C52 C51 C55 C54 -0.3(11)
Fe4 C51 C55 C54 -59.8(6)
C52 C51 C55 Fe4 59.5(6)
C53 C54 C55 C51 0.2(11)
Fe4 C54 C55 C51 59.9(6)
C53 C54 C55 Fe4 -59.7(7)
C65 C61 C62 C63 0.0(10)
Fe5 C61 C62 C63 -59.4(6)
C65 C61 C62 Fe5 59.3(6)
C61 C62 C63 C64 0.4(11)
Fe5 C62 C63 C64 -59.0(6)
C61 C62 C63 Fe5 59.4(6)
C62 C63 C64 C65 -0.5(10)
Fe5 C63 C64 C65 -59.8(6)
C62 C63 C64 Fe5 59.3(6)
C62 C61 C65 C64 -0.3(10)
Fe5 C61 C65 C64 59.2(6)
C62 C61 C65 Fe5 -59.5(6)
C63 C64 C65 C61 0.5(10)
Fe5 C64 C65 C61 -59.4(6)
C63 C64 C65 Fe5 60.0(6)
C70 C66 C67 C68 0.1(10)
Fe5 C66 C67 C68 59.2(6)
C70 C66 C67 Fe5 -59.1(6)
C66 C67 C68 C69 -0.4(10)
Fe5 C67 C68 C69 58.6(6)
C66 C67 C68 Fe5 -58.9(6)
C67 C68 C69 C70 0.5(10)
Fe5 C68 C69 C70 59.4(6)
C67 C68 C69 Fe5 -58.9(6)
C68 C69 C70 C66 -0.4(9)
Fe5 C69 C70 C66 59.4(6)
C68 C69 C70 C71 177.9(8)
Fe5 C69 C70 C71 -122.3(9)
C68 C69 C70 Fe5 -59.8(6)
C67 C66 C70 C69 0.2(9)
Fe5 C66 C70 C69 -59.6(6)
C67 C66 C70 C71 -178.2(7)
Fe5 C66 C70 C71 122.0(8)
C67 C66 C70 Fe5 59.8(6)
C69 C70 C71 O72 -162.6(9)
C66 C70 C71 O72 15.4(13)
Fe5 C70 C71 O72 104.2(9)
C69 C70 C71 O73 13.3(12)
C66 C70 C71 O73 -168.6(7)
Fe5 C70 C71 O73 -79.8(8)
O72 C71 O73 C74 -34.5(11)
C70 C71 O73 C74 149.4(7)
C71 O73 C74 O75 -21.9(12)
C71 O73 C74 C76 160.0(7)
O75 C74 C76 C80 -174.3(9)
O73 C74 C76 C80 3.8(12)
O75 C74 C76 C77 -2.1(14)
O73 C74 C76 C77 176.0(7)
O75 C74 C76 Fe6 -86.3(11)
O73 C74 C76 Fe6 91.7(8)
C80 C76 C77 C78 -0.6(9)
C74 C76 C77 C78 -174.3(8)
Fe6 C76 C77 C78 -60.5(6)
C80 C76 C77 Fe6 59.8(6)
C74 C76 C77 Fe6 -113.8(7)
C76 C77 C78 C79 0.7(10)
Fe6 C77 C78 C79 -58.2(6)
C76 C77 C78 Fe6 58.9(6)
C77 C78 C79 C80 -0.5(10)
Fe6 C78 C79 C80 -58.7(6)
C77 C78 C79 Fe6 58.1(6)
C78 C79 C80 C76 0.1(10)
Fe6 C79 C80 C76 -59.1(6)
C78 C79 C80 Fe6 59.2(6)
C77 C76 C80 C79 0.3(9)
C74 C76 C80 C79 173.4(8)
Fe6 C76 C80 C79 60.0(6)
C77 C76 C80 Fe6 -59.7(6)
C74 C76 C80 Fe6 113.5(9)
C85 C81 C82 C83 0.3(11)
Fe6 C81 C82 C83 -59.2(6)
C85 C81 C82 Fe6 59.4(6)
C81 C82 C83 C84 -0.3(11)
Fe6 C82 C83 C84 -59.8(7)
C81 C82 C83 Fe6 59.4(6)
C82 C83 C84 C85 0.2(11)
Fe6 C83 C84 C85 -59.2(6)
C82 C83 C84 Fe6 59.4(7)
C82 C81 C85 C84 -0.2(10)
Fe6 C81 C85 C84 58.9(6)
C82 C81 C85 Fe6 -59.1(6)
C83 C84 C85 C81 0.0(10)
Fe6 C84 C85 C81 -58.8(6)
C83 C84 C85 Fe6 58.8(7)
